data_7154049
loop_
_publ_author_name
'Ma, Xiaofeng'
'Tang, Qin'
'Ke, Jun'
'Zhang, Jichao'
'Yang, Xinglong'
'Shen, Xudong'
'Shao, Huawu'

_publ_section_title
;
 A neighboring group participation strategy: direct and highly
 diastereoselective synthesis of 2-substituted and 2,2-bisubstituted
 perhydrofuro[2,3-b]pyran derivatives.
;
_journal_issue 37
_journal_name_full 'Organic &amp; biomolecular chemistry'
_journal_page_first 7381
_journal_page_last 7388
_journal_paper_doi 10.1039/c4ob00642a
_journal_volume 12
_journal_year 2014
_chemical_absolute_configuration unk
_chemical_formula_moiety 'C12 H22 O5'
_chemical_formula_sum 'C12 H22 O5'
_chemical_formula_weight 246.30
_chemical_name_systematic
;
?
;
_space_group_crystal_system monoclinic
_space_group_IT_number 4
_space_group_name_Hall 'P 2yb'
_space_group_name_H-M_alt 'P 1 21 1'
_symmetry_space_group_name_Hall 'P 2yb'
_symmetry_space_group_name_H-M 'P 1 21 1'
_atom_sites_solution_hydrogens geom
_atom_sites_solution_primary direct
_atom_sites_solution_secondary difmap
_audit_creation_date 2011-11-01
_audit_creation_method
;
Olex2 1.1
(compiled 2011.09.07 svn.r1971, GUI svn.r3853)
;
_cell_angle_alpha 90.00
_cell_angle_beta 94.122(8)
_cell_angle_gamma 90.00
_cell_formula_units_Z 2
_cell_length_a 6.2466(4)
_cell_length_b 6.8285(6)
_cell_length_c 16.0444(15)
_cell_measurement_reflns_used 771
_cell_measurement_temperature 293(2)
_cell_measurement_theta_max 29.1985
_cell_measurement_theta_min 3.2371
_cell_volume 682.60(10)
_computing_cell_refinement
;
CrysAlisPro, Agilent Technologies,
Version 1.171.35.11 (release 16-05-2011 CrysAlis171 .NET)
(compiled May 16 2011,17:55:39)
;
_computing_data_collection
;
CrysAlisPro, Agilent Technologies,
Version 1.171.35.11 (release 16-05-2011 CrysAlis171 .NET)
(compiled May 16 2011,17:55:39)
;
_computing_data_reduction
;
CrysAlisPro, Agilent Technologies,
Version 1.171.35.11 (release 16-05-2011 CrysAlis171 .NET)
(compiled May 16 2011,17:55:39)
;
_computing_molecular_graphics
;
O. V. Dolomanov, L. J. Bourhis, R. J. Gildea, J. A. K. Howard and H. Puschmann,
OLEX2: a complete structure solution, refinement and analysis program.
J. Appl. Cryst. (2009). 42, 339-341.
;
_computing_publication_material
;
O. V. Dolomanov, L. J. Bourhis, R. J. Gildea, J. A. K. Howard and H. Puschmann,
OLEX2: a complete structure solution, refinement and analysis program.
J. Appl. Cryst. (2009). 42, 339-341.
;
_computing_structure_refinement
;
SHELXL, G.M. Sheldrick, Acta Cryst.
2008). A64, 112-122
;
_computing_structure_solution
;
SHELXS, G.M. Sheldrick, Acta Cryst.
(2008). A64, 112-122
;
_diffrn_ambient_temperature 293.15
_diffrn_detector_area_resol_mean 16.0874
_diffrn_measured_fraction_theta_full 0.998
_diffrn_measured_fraction_theta_max 0.998
_diffrn_measurement_details
;
1 omega 13.00 50.00 1.0000 15.0000
omega____ theta____ kappa____ phi______ frames
- -17.0486 77.0000 -120.0000 37

2 omega -47.00 -15.00 1.0000 15.0000
omega____ theta____ kappa____ phi______ frames
- -17.0486 77.0000 -120.0000 32

3 omega -9.00 56.00 1.0000 15.0000
omega____ theta____ kappa____ phi______ frames
- 20.0174 77.0000 60.0000 65

4 omega -4.00 82.00 1.0000 15.0000
omega____ theta____ kappa____ phi______ frames
- 20.0174 77.0000 -60.0000 86

5 omega -52.00 -27.00 1.0000 15.0000
omega____ theta____ kappa____ phi______ frames
- 20.0174 -38.0000 -30.0000 25
;
_diffrn_measurement_device_type 'Xcalibur, Eos'
_diffrn_measurement_method '\w scans'
_diffrn_orient_matrix_UB_11 -0.0643024000
_diffrn_orient_matrix_UB_12 0.0443384000
_diffrn_orient_matrix_UB_13 -0.0330255000
_diffrn_orient_matrix_UB_21 0.0918427000
_diffrn_orient_matrix_UB_22 0.0111806000
_diffrn_orient_matrix_UB_23 -0.0230931000
_diffrn_orient_matrix_UB_31 -0.0195638000
_diffrn_orient_matrix_UB_32 -0.0933096000
_diffrn_orient_matrix_UB_33 -0.0184504000
_diffrn_radiation_monochromator graphite
_diffrn_radiation_type 'Mo K\a'
_diffrn_radiation_wavelength 0.7107
_diffrn_reflns_av_R_equivalents 0.0172
_diffrn_reflns_av_unetI/netI 0.0438
_diffrn_reflns_limit_h_max 7
_diffrn_reflns_limit_h_min -7
_diffrn_reflns_limit_k_max 7
_diffrn_reflns_limit_k_min -8
_diffrn_reflns_limit_l_max 19
_diffrn_reflns_limit_l_min -13
_diffrn_reflns_number 2891
_diffrn_reflns_theta_full 24.99
_diffrn_reflns_theta_max 24.99
_diffrn_reflns_theta_min 3.24
_diffrn_source 'Enhance (Mo) X-ray Source'
_diffrn_source_current n/a
_diffrn_source_voltage n/a
_exptl_absorpt_coefficient_mu 0.092
_exptl_absorpt_correction_T_max 1.00000
_exptl_absorpt_correction_T_min 0.39462
_exptl_absorpt_correction_type multi-scan
_exptl_absorpt_process_details
;
CrysAlisPro, Agilent Technologies,
Version 1.171.35.11 (release 16-05-2011 CrysAlis171 .NET)
(compiled May 16 2011,17:55:39)
Empirical absorption correction using spherical harmonics,
implemented in SCALE3 ABSPACK scaling algorithm.
;
_exptl_crystal_colour colorless
_exptl_crystal_density_diffrn 1.198
_exptl_crystal_density_method 'not measured'
_exptl_crystal_description block
_exptl_crystal_F_000 268
_exptl_crystal_size_max 0.35
_exptl_crystal_size_mid 0.35
_exptl_crystal_size_min 0.04
_refine_diff_density_max 0.564
_refine_diff_density_min -0.277
_refine_diff_density_rms 0.054
_refine_ls_abs_structure_details 'Flack H D (1983), Acta Cryst. A39, 876-881'
_refine_ls_abs_structure_Flack 2(3)
_refine_ls_extinction_method none
_refine_ls_goodness_of_fit_ref 1.064
_refine_ls_hydrogen_treatment constr
_refine_ls_matrix_type full
_refine_ls_number_parameters 198
_refine_ls_number_reflns 2004
_refine_ls_number_restraints 1
_refine_ls_restrained_S_all 1.064
_refine_ls_R_factor_all 0.1057
_refine_ls_R_factor_gt 0.0748
_refine_ls_shift/su_max 11.287
_refine_ls_shift/su_mean 0.057
_refine_ls_structure_factor_coef Fsqd
_refine_ls_weighting_details 'calc w=1/[\s^2^(Fo^2^)+(0.1299P)^2^+0.0869P] where P=(Fo^2^+2Fc^2^)/3'
_refine_ls_weighting_scheme calc
_refine_ls_wR_factor_gt 0.1934
_refine_ls_wR_factor_ref 0.2271
_reflns_number_gt 1356
_reflns_number_total 2004
_reflns_threshold_expression >2sigma(I)
_cod_duplicate_entry 7153973
_cod_data_source_file c4ob00642a2.cif
_cod_data_source_block 111028_s1_mxf
_cod_database_code 7154049
_chemical_oxdiff_formula C20H20O5
_reflns_odcompleteness_completeness 99.80
_reflns_odcompleteness_iscentric 1
_reflns_odcompleteness_theta 26.32

loop_
_space_group_symop_id
_space_group_symop_operation_xyz
1 'x, y, z'
2 '-x, y+1/2, -z'

loop_
_atom_site_label
_atom_site_type_symbol
_atom_site_fract_x
_atom_site_fract_y
_atom_site_fract_z
_atom_site_U_iso_or_equiv
_atom_site_adp_type
_atom_site_occupancy
_atom_site_symmetry_multiplicity
_atom_site_calc_flag
_atom_site_refinement_flags
O1 O -0.9621(5) -0.9593(6) -0.3437(2) 0.0725(12) Uani 1 1 d .
O2 O -0.7980(6) -1.0604(8) -0.2172(2) 0.0861(13) Uani 1 1 d .
O3 O -0.3535(5) -1.0647(7) -0.4156(2) 0.0747(11) Uani 1 1 d .
H3 H -0.2442 -0.9988 -0.4077 0.112 Uiso 1 1 calc R
O4 O -0.5302(5) -0.6776(6) -0.4280(3) 0.0763(12) Uani 1 1 d .
H4 H -0.582(10) -0.624(11) -0.486(5) 0.10(2) Uiso 1 1 d .
O5 O -1.1339(8) -0.5659(10) -0.3556(4) 0.128(2) Uani 1 1 d .
H5 H -1.2439 -0.6318 -0.3583 0.192 Uiso 1 1 calc R
C1 C -0.5139(7) -0.9932(8) -0.3644(3) 0.0563(13) Uani 1 1 d .
H1 H -0.439(7) -0.925(6) -0.310(3) 0.047(12) Uiso 1 1 d .
C2 C -0.6560(7) -0.8469(8) -0.4124(4) 0.0592(13) Uani 1 1 d .
H2 H -0.699(7) -0.902(7) -0.467(3) 0.045(11) Uiso 1 1 d .
C3 C -0.8395(7) -0.7888(8) -0.3594(4) 0.0650(15) Uani 1 1 d .
H3A H -0.784(8) -0.733(8) -0.300(3) 0.066(14) Uiso 1 1 d .
C4 C -0.8481(8) -1.1145(9) -0.3010(4) 0.0713(15) Uani 1 1 d .
H4A H -1.001(12) -1.228(12) -0.321(5) 0.12(2) Uiso 1 1 d .
C5 C -0.6390(7) -1.1685(9) -0.3358(4) 0.0623(14) Uani 1 1 d .
H5A H -0.666(8) -1.253(9) -0.387(3) 0.068(15) Uiso 1 1 d .
C6 C -0.5262(11) -1.2730(12) -0.2599(4) 0.0882(19) Uani 1 1 d .
H6A H -0.546(11) -1.432(10) -0.261(4) 0.093(19) Uiso 1 1 d .
H6B H -0.352(9) -1.246(8) -0.263(3) 0.067(14) Uiso 1 1 d .
C7 C -0.6219(11) -1.1825(14) -0.1834(4) 0.104(3) Uani 1 1 d .
C8 C -0.9904(8) -0.6464(9) -0.4047(4) 0.0773(18) Uani 1 1 d .
H8A H -1.089(4) -0.706(4) -0.4608(16) 0.000(6) Uiso 1 1 d .
H8B H -0.904(8) -0.521(9) -0.425(3) 0.062(14) Uiso 1 1 d .
C9 C -0.4672(16) -1.044(3) -0.1346(5) 0.164(5) Uani 1 1 d .
H9A H -0.4008 -0.9587 -0.1728 0.246 Uiso 1 1 calc R
H9B H -0.3588 -1.1184 -0.1034 0.246 Uiso 1 1 calc R
H9C H -0.5450 -0.9665 -0.0969 0.246 Uiso 1 1 calc R
C10 C -0.695(2) -1.311(3) -0.1167(7) 0.166(5) Uani 1 1 d .
H10A H -0.5755 -1.3887 -0.0935 0.200 Uiso 1 1 calc R
H10B H -0.7455 -1.2307 -0.0722 0.200 Uiso 1 1 calc R
C11 C -0.855(3) -1.431(2) -0.1457(9) 0.207(7) Uani 1 1 d .
H11A H -0.8042 -1.5075 -0.1914 0.248 Uiso 1 1 calc R
H11B H -0.9738 -1.3518 -0.1684 0.248 Uiso 1 1 calc R
C12 C -0.946(2) -1.586(3) -0.0753(7) 0.218(8) Uani 1 1 d .
H12A H -0.8494 -1.6948 -0.0674 0.327 Uiso 1 1 calc R
H12B H -1.0857 -1.6332 -0.0950 0.327 Uiso 1 1 calc R
H12C H -0.9562 -1.5191 -0.0231 0.327 Uiso 1 1 calc R

loop_
_atom_site_aniso_label
_atom_site_aniso_U_11
_atom_site_aniso_U_22
_atom_site_aniso_U_33
_atom_site_aniso_U_23
_atom_site_aniso_U_13
_atom_site_aniso_U_12
O1 0.0301(15) 0.080(3) 0.107(3) 0.008(2) -0.0027(16) -0.0057(18)
O2 0.074(2) 0.107(3) 0.078(2) 0.003(3) 0.0113(19) 0.013(3)
O3 0.0303(15) 0.100(3) 0.094(2) -0.016(2) 0.0054(15) -0.0001(18)
O4 0.0417(17) 0.092(3) 0.094(3) 0.012(2) -0.0051(18) -0.022(2)
O5 0.076(3) 0.134(5) 0.170(5) -0.036(5) -0.013(3) 0.006(4)
C1 0.031(2) 0.070(3) 0.066(3) -0.010(3) -0.004(2) -0.002(2)
C2 0.038(2) 0.068(3) 0.071(3) -0.005(3) -0.002(2) -0.013(3)
C3 0.031(2) 0.066(3) 0.097(4) -0.004(3) -0.005(2) -0.006(2)
C4 0.045(2) 0.080(4) 0.088(4) 0.007(3) 0.001(2) -0.006(3)
C5 0.043(2) 0.071(3) 0.072(3) 0.001(3) -0.002(2) -0.004(3)
C6 0.073(4) 0.096(5) 0.096(4) 0.014(4) 0.009(3) 0.019(4)
C7 0.086(4) 0.143(7) 0.082(4) 0.022(5) -0.002(4) 0.021(5)
C8 0.041(2) 0.067(4) 0.126(5) 0.005(4) 0.016(3) 0.005(3)
C9 0.145(8) 0.226(13) 0.114(6) -0.048(8) -0.043(6) 0.031(10)
C10 0.167(10) 0.201(12) 0.128(8) -0.008(9) -0.006(7) 0.054(11)
C11 0.269(17) 0.166(12) 0.169(11) 0.034(10) -0.086(12) -0.020(13)
C12 0.247(15) 0.27(2) 0.140(8) 0.062(12) 0.041(9) -0.054(15)

loop_
_atom_type_symbol
_atom_type_description
_atom_type_scat_dispersion_real
_atom_type_scat_dispersion_imag
_atom_type_scat_source
C C 0.0033 0.0016 'International Tables Vol C Tables 4.2.6.8 and 6.1.1.4'
H H 0.0000 0.0000 'International Tables Vol C Tables 4.2.6.8 and 6.1.1.4'
O O 0.0106 0.0060 'International Tables Vol C Tables 4.2.6.8 and 6.1.1.4'

loop_
_geom_angle_atom_site_label_1
_geom_angle_atom_site_label_2
_geom_angle_atom_site_label_3
_geom_angle
C4 O1 C3 115.8(3)
C4 O2 C7 108.4(5)
C1 O3 H3 109.5
C2 O4 H4 108(4)
C8 O5 H5 109.5
O3 C1 H1 109(2)
O3 C1 C2 110.1(4)
O3 C1 C5 107.6(5)
C2 C1 H1 110(2)
C2 C1 C5 112.3(3)
C5 C1 H1 108(2)
O4 C2 C1 108.3(4)
O4 C2 H2 106(3)
O4 C2 C3 109.3(4)
C1 C2 H2 109(3)
C1 C2 C3 108.9(4)
C3 C2 H2 116(3)
O1 C3 C2 108.7(4)
O1 C3 H3A 106(3)
O1 C3 C8 106.7(4)
C2 C3 H3A 113(3)
C8 C3 C2 111.6(5)
C8 C3 H3A 111(3)
O1 C4 H4A 89(4)
O1 C4 C5 114.9(5)
O2 C4 O1 109.5(5)
O2 C4 H4A 122(3)
O2 C4 C5 106.3(4)
C5 C4 H4A 115(4)
C1 C5 H5A 105(3)
C1 C5 C6 112.8(5)
C4 C5 C1 113.5(5)
C4 C5 H5A 110(3)
C4 C5 C6 100.4(5)
C6 C5 H5A 115(3)
C5 C6 H6A 114(4)
C5 C6 H6B 106(3)
H6A C6 H6B 106(5)
C7 C6 C5 105.3(5)
C7 C6 H6A 111(4)
C7 C6 H6B 114(3)
O2 C7 C6 105.1(5)
O2 C7 C9 105.6(8)
O2 C7 C10 110.1(7)
C9 C7 C6 113.1(7)
C10 C7 C6 119.9(8)
C10 C7 C9 102.4(9)
O5 C8 C3 113.5(6)
O5 C8 H8A 105.2(14)
O5 C8 H8B 103(3)
C3 C8 H8A 116.2(15)
C3 C8 H8B 110(3)
H8A C8 H8B 108(3)
C7 C9 H9A 109.5
C7 C9 H9B 109.5
C7 C9 H9C 109.5
H9A C9 H9B 109.5
H9A C9 H9C 109.5
H9B C9 H9C 109.5
C7 C10 H10A 109.3
C7 C10 H10B 109.3
H10A C10 H10B 107.9
C11 C10 C7 111.7(10)
C11 C10 H10A 109.3
C11 C10 H10B 109.3
C10 C11 H11A 108.4
C10 C11 H11B 108.4
C10 C11 C12 115.5(11)
H11A C11 H11B 107.5
C12 C11 H11A 108.4
C12 C11 H11B 108.4
C11 C12 H12A 109.5
C11 C12 H12B 109.5
C11 C12 H12C 109.5
H12A C12 H12B 109.5
H12A C12 H12C 109.5
H12B C12 H12C 109.5

loop_
_geom_bond_atom_site_label_1
_geom_bond_atom_site_label_2
_geom_bond_distance
O1 C3 1.426(7)
O1 C4 1.424(7)
O2 C4 1.407(7)
O2 C7 1.454(8)
O3 H3 0.8200
O3 C1 1.427(6)
O4 H4 1.03(8)
O4 C2 1.430(6)
O5 H5 0.8200
O5 C8 1.352(8)
C1 H1 1.06(4)
C1 C2 1.511(7)
C1 C5 1.518(8)
C2 H2 0.98(4)
C2 C3 1.529(7)
C3 H3A 1.06(5)
C3 C8 1.505(8)
C4 H4A 1.26(8)
C4 C5 1.503(7)
C5 H5A 1.01(6)
C5 C6 1.539(9)
C6 H6A 1.09(7)
C6 H6B 1.11(5)
C6 C7 1.533(11)
C7 C9 1.529(14)
C7 C10 1.482(15)
C8 H8A 1.13(3)
C8 H8B 1.07(6)
C9 H9A 0.9600
C9 H9B 0.9600
C9 H9C 0.9600
C10 H10A 0.9700
C10 H10B 0.9700
C10 C11 1.347(18)
C11 H11A 0.9700
C11 H11B 0.9700
C11 C12 1.68(2)
C12 H12A 0.9600
C12 H12B 0.9600
C12 H12C 0.9600

loop_
_geom_hbond_atom_site_label_D
_geom_hbond_atom_site_label_H
_geom_hbond_atom_site_label_A
_geom_hbond_distance_DH
_geom_hbond_distance_HA
_geom_hbond_distance_DA
_geom_hbond_angle_DHA
_geom_hbond_site_symmetry_A
O3 H3 O1 0.82 1.99 2.725(4) 148.2 1_655
O4 H4 O3 1.03(8) 1.65(8) 2.676(6) 172(6) 2_454
O5 H5 O4 0.82 2.06 2.765(6) 143.4 1_455
